data_2004456
loop_
_publ_author_name
'Kelderman, E.'
'Verboom, W.'
'Engbersen, J. F. J.'
'Reinhoudt, D. N.'
'Harkema, S.'

_publ_section_title
;<i>trans</i>-(3a<i>R</i>)-1,2,3,3a-Tetrahydro-3a-(methoxymethyl)-5-methyl-7-nitropyrrolo[1,2-<i>a</i>]quinoline-4,4(5<i>H</i>)-dicarbonitrile:
 Four Independent Molecules in the Unit Cell
;
_journal_issue 2
_journal_name_full 'Acta Crystallographica Section C'
_journal_page_first 458
_journal_page_last 460
_journal_paper_doi 10.1107/S0108270195011863
_journal_volume 52
_journal_year 1996
_chemical_formula_sum 'C17 H18 N4 O3'
_chemical_formula_weight 326.4
_space_group_IT_number 4
_symmetry_cell_setting monoclinic
_symmetry_space_group_name_Hall 'P 2yb'
_symmetry_space_group_name_H-M 'P 1 21 1'
_atom_type_scat_source IntTabIV
_cell_angle_alpha 90
_cell_angle_beta 96.01(3)
_cell_angle_gamma 90
_cell_formula_units_Z 8
_cell_length_a 14.452(3)
_cell_length_b 13.089(3)
_cell_length_c 17.558(3)
_cell_measurement_reflns_used 25
_cell_measurement_temperature 293
_cell_measurement_theta_max 14.1
_cell_measurement_theta_min 7.0
_cell_volume 3303.1(12)
_diffrn_measurement_device 'Enraf-Nonius CAD-4'
_diffrn_measurement_method \w/2\q
_diffrn_radiation_type MoK\a
_diffrn_radiation_wavelength 0.71073
_diffrn_reflns_limit_h_max 17
_diffrn_reflns_limit_h_min -17
_diffrn_reflns_limit_k_max 15
_diffrn_reflns_limit_k_min 0
_diffrn_reflns_limit_l_max 20
_diffrn_reflns_limit_l_min 0
_diffrn_reflns_number 6084
_diffrn_reflns_theta_max 25
_diffrn_standards_decay_% <1
_diffrn_standards_interval_time 60
_diffrn_standards_number 3
_exptl_absorpt_coefficient_mu 0.087
_exptl_absorpt_correction_type none
_exptl_crystal_colour 'light yellow'
_exptl_crystal_density_diffrn 1.312
_exptl_crystal_description parallelepiped
_exptl_crystal_size_max 0.60
_exptl_crystal_size_mid 0.60
_exptl_crystal_size_min 0.50
_refine_diff_density_max 0.28
_refine_diff_density_min -0.24
_refine_ls_extinction_coef 1.8E-7(4)
_refine_ls_extinction_method 'Zachariasen (1963)'
_refine_ls_goodness_of_fit_obs 2.14
_refine_ls_hydrogen_treatment 'H atoms treated as riding atoms'
_refine_ls_number_parameters 635
_refine_ls_number_reflns 4307
_refine_ls_R_factor_obs 0.052
_refine_ls_shift/esd_max 0.02
_refine_ls_structure_factor_coef F
_refine_ls_weighting_details 'w = 1/\s^2^(F)'
_refine_ls_weighting_scheme calc
_refine_ls_wR_factor_obs 0.061
_reflns_number_observed 4307
_reflns_number_total 6084
_reflns_observed_criterion I>3\s(I)
_cod_data_source_file ab1224.cif
_cod_data_source_block ab1224a
_cod_depositor_comments
;
The following automatic conversions were performed:

'_refine_ls_weighting_scheme' value 'w = 1/\s^2^(F)' was changed to
'calc'. New tag '_refine_ls_weighting_details' was created. The value
of the new tag was set to 'w = 1/\s^2^(F)'.

Automatic conversion script
Id: cif_fix_values 3143 2015-03-26 13:38:13Z robertas 
;
_cod_original_cell_volume 3303(2)
_cod_original_sg_symbol_Hall 'P 2y1'
_cod_original_sg_symbol_H-M 'P 21'
_cod_database_code 2004456

loop_
_symmetry_equiv_pos_as_xyz
x,y,z
-x,y+1/2,-z

loop_
_atom_site_label
_atom_site_fract_x
_atom_site_fract_y
_atom_site_fract_z
_atom_site_B_iso_or_equiv
O15A -.0004(3) .4058(3) .0707(3) 8.2(1)
O16A -.0571(3) .2583 .0455(3) 8.4(1)
O23A .1887(2) .0448(3) .3273(2) 4.64(7)
O15B .9149(3) -.6810(3) .2368(2) 6.8(1)
O16B .9836(3) -.7966(3) .3085(3) 7.7(1)
O23B 1.3115(2) -.4696(3) .6141(2) 5.73(9)
O15C 1.0515(3) -.1762(3) .2714(2) 6.8(1)
O16C .9777(3) -.2920(3) .2022(2) 6.9(1)
O23C .8145(3) .0571(3) -.0612(2) 7.1(1)
O15D 1.0542(4) -.2083(6) .4811(3) 17.9(2)
O16D 1.0470(3) -.3683(7) .5098(3) 15.3(2)
O23D .7728(2) -.4416(3) .1804(2) 5.50(9)
N10A .3132(2) .1369(3) .2402(2) 3.35(8)
N14A .0044(3) .3125(4) .0746(2) 5.7(1)
N19A .3662(3) .0295(4) .0654(2) 6.2(1)
N21A .3017(3) -.2233(4) .2019(3) 6.2(1)
N10B 1.2329(3) -.4231(3) .4131(2) 3.79(8)
N14B .9763(3) -.7085(4) .2862(2) 5.3(1)
N19B 1.3973(3) -.5620(4) .3315(2) 5.9(1)
N21B 1.4723(3) -.6150(4) .5664(3) 6.4(1)
N10C .7514(3) .0914(3) .0816(2) 4.00(9)
N14C .9906(3) -.2030(4) .2215(2) 5.2(1)
N19C .5744(3) -.0682(4) .1407(3) 7.1(1)
N21C .5356(4) -.0816(5) -.1020(3) 8.8(2)
N10D .6879(2) -.3350(3) .2854(2) 3.77(8)
N14D 1.0172(3) -.2906(7) .4738(3) 11.7(2)
N19D .6088(3) -.4596(4) .4500(2) 6.4(1)
N21D .6103(4) -.6910(4) .2772(3) 8.3(2)
C1A .0851(3) .2668(4) .1175(3) 4.16(9)
C2A .1534(3) .3286(4) .1530(2) 4.06(9)
C3A .2299(3) .2840(4) .1922(2) 3.56(8)
C4A .2377(3) .1781(3) .1988(2) 2.88(7)
C5A .1683(3) .1156(3) .1605(2) 3.00(8)
C6A .0917(3) .1611(4) .1197(2) 3.87(9)
C7A .1754(3) -.0001(3) .1626(2) 3.20(8)
C8A .2791(3) -.0283(4) .1813(2) 3.45(8)
C9A .3219(3) .0274(3) .2551(2) 3.34(8)
C11A .3998(3) .1905(4) .2603(3) 5.0(1)
C12A .4600(4) .1128(5) .3062(3) 6.4(1)
C13A .4266(3) .0113(4) .2723(3) 4.8(1)
C17A .1325(3) -.0519(4) .0911(3) 4.6(1)
C18A .3299(3) .0034(4) .1163(2) 4.2(1)
C20A .2909(3) -.1387(4) .1912(3) 4.3(1)
C22A .2750(3) -.0033(4) .3258(2) 4.4(1)
C24A .1448(4) .0153(5) .3918(2) 6.2(1)
C1B 1.0431(3) -.6341(4) .3182(3) 4.13(9)
C2B 1.0380(3) -.5358(4) .2931(3) 4.3(1)
C3B 1.1018(3) -.4655(4) .3240(2) 4.03(9)
C4B 1.1712(3) -.4930(3) .3824(2) 3.28(8)
C5B 1.1770(3) -.5964(4) .4070(2) 3.32(8)
C6B 1.1117(3) -.6648(4) .3738(2) 3.91(9)
C7B 1.2550(3) -.6323(4) .4662(3) 3.58(9)
C8B 1.3370(3) -.5552(4) .4665(2) 3.55(8)
C9B 1.3005(3) -.4449(4) .4786(2) 3.50(8)
C11B 1.2465(4) -.3226(4) .3812(3) 5.4(1)
C12B 1.3219(4) -.2741(5) .4344(3) 6.5(1)
C13B 1.3751(3) -.3624(4) .4739(3) 4.6(1)
C17B 1.2835(3) -.7417(4) .4543(3) 5.1(1)
C18B 1.3732(3) -.5592(4) .3907(3) 3.9(1)
C20B 1.4124(3) -.5861(4) .5247(3) 4.4(1)
C22B 1.2527(3) -.4355(4) .5510(2) 4.6(1)
C24B 1.2738(4) -.4496(5) .6836(3) 6.9(2)
C1C .9294(3) -.1263(4) .1847(3) 4.11(9)
C2C .9353(3) -.0268(4) .2102(3) 4.6(1)
C3C .8771(3) .0461(4) .1753(2) 4.27(9)
C4C .8114(3) .0201(4) .1135(2) 3.57(8)
C5C .8072(3) -.0830(4) .0868(2) 3.44(8)
C6C .8654(3) -.1533(4) .1246(2) 4.09(9)
C7C .7379(3) -.1131(4) .0189(3) 3.88(9)
C8C .6532(3) -.0386(4) .0164(3) 3.89(9)
C9C .6859(3) .0743(4) .0148(3) 4.15(9)
C11C .7382(4) .1925(4) .1152(3) 5.4(1)
C12C .6587(4) .2402(5) .0652(4) 7.2(1)
C13C .6081(4) .1518(4) .0243(3) 5.4(1)
C17C .7085(4) -.2236(4) .0190(3) 5.3(1)
C18C .6068(3) -.0553(4) .0859(3) 4.5(1)
C20C .5860(4) -.0632(5) -.0501(3) 6.0(1)
C22C .7296(4) .1005(5) -.0591(3) 6.6(1)
C24C .8734(5) .1108(5) -.1060(4) 8.8(2)
C1D .9319(3) -.3025(6) .4231(3) 7.4(2)
C2D .8889(4) -.2173(5) .3911(3) 7.7(1)
C3D .8089(4) -.2290(4) .3447(3) 5.6(1)
C4D .7704(3) -.3271(4) .3284(2) 3.68(9)
C5D .8176(3) -.4126(4) .3596(2) 3.8(1)
C6D .8972(3) -.4001(5) .4086(3) 6.0(1)
C7D .7808(3) -.5197(4) .3396(3) 3.91(9)
C8D .6734(3) -.5121(4) .3222(3) 3.89(9)
C9D .6471(3) -.4316(4) .2592(2) 3.87(9)
C11D .6279(4) -.2497(5) .2630(3) 6.5(1)
C12D .5412(5) -.2959(6) .2215(4) 8.2(2)
C13D .5429(4) -.4051(4) .2482(3) 5.5(1)
C17D .8093(4) -.6002(5) .3989(3) 6.6(1)
C18D .6340(3) -.4828(4) .3938(3) 4.5(1)
C20D .6359(4) -.6128(4) .2977(3) 5.5(1)
C22D .6789(3) -.4632(5) .1822(3) 5.0(1)
C24D .8097(4) -.4785(5) .1149(3) 6.6(1)
H2A .1476 .4009 .1503 5.23
H3A .2786 .3261 .2153 4.58
H6A .0442 .1203 .0934 4.95
H7A .1404 -.0249 .2016 4.16
H11AA .3904 .2493 .2902 6.37
H11AB .4273 .2101 .2156 6.37
H12AA .4508 .1163 .3590 8.12
H12AB .5240 .1232 .3005 8.12
H13AA .4544 -.0028 .2268 6.19
H13AB .4399 -.0428 .3078 6.19
H17AA .1398 -.1238 .0964 5.82
H17AB .0681 -.0356 .0836 5.82
H17AC .1619 -.0292 .0482 5.82
H22AA .2661 -.0752 .3254 5.71
H22AB .3141 .0157 .3704 5.71
H24AA .0865 .0490 .3909 7.90
H24AB .1353 -.0566 .3909 7.90
H24AC .1831 .0336 .4370 7.90
H2B .9903 -.5158 .2546 5.55
H3B 1.0991 -.3972 .3056 5.18
H6B 1.1142 -.7342 .3897 5.05
H7B 1.2335 -.6327 .5155 4.66
H11BA 1.1908 -.2837 .3797 6.96
H11BB 1.2650 -.3280 .3310 6.96
H12BA 1.2960 -.2321 .4708 8.35
H12BB 1.3616 -.2343 .4063 8.35
H13BA 1.4226 -.3856 .4445 5.96
H13BB 1.4020 -.3432 .5235 5.96
H17BA 1.3321 -.7598 .4925 6.50
H17BB 1.2314 -.7850 .4582 6.50
H17BC 1.3045 -.7493 0.4051 6.50
H22BA 1.2371 -0.3660 0.5586 5.93
H22BB 1.1977 -.4756 0.5460 5.93
H24BA 1.3151 -0.4737 0.7254 8.74
H24BB 1.2652 -0.3781 0.6885 8.74
H24BC 1.2156 -0.4833 0.6834 8.74
H2C 0.9795 -0.0085 0.2518 5.92
H3C 0.8814 0.1146 0.1930 5.50
H6C 0.8613 -0.2227 0.1089 5.27
H7C 0.7677 -0.1066 -0.0266 4.97
H11CA 0.7930 0.2326 0.1148 6.88
H11CB 0.7230 0.1860 0.1663 6.88
H12CA 0.6187 0.2763 0.0954 9.26
H12CB 0.6815 0.2855 0.0293 9.26
H13CA 0.5782 0.1725 -0.0240 6.94
H13CB 0.5632 0.1240 0.0544 6.94
H17CA 0.6654 -0.2366 -0.0245 6.67
H17CB 0.7618 -0.2658 0.0172 6.67
H17CC 0.6802 -0.2381 0.0642 6.67
H22CA 0.6896 0.0762 -0.1016 8.32
H22CB 0.7355 0.1726 -0.0626 8.32
H24CA 0.9315 0.0764 -0.1047 11.00
H24CB 0.8455 0.1143 -0.1574 11.00
H24CC 0.8832 0.1780 -0.0863 11.00
H2D 0.9144 -0.1512 0.4013 10.09
H3D 0.7781 -0.1704 0.3225 7.09
H6D 0.9285 -0.4576 0.4321 7.73
H7D 0.8082 -0.5430 0.2959 5.02
H11DA 0.6134 -0.2126 0.3067 8.46
H11DB 0.6566 -0.2053 0.2296 8.46
H12DA 0.4872 -0.2622 0.2355 10.52
H12DB 0.5424 -0.2919 0.1676 10.52
H13DA 0.5110 -0.4476 0.2102 7.19
H13DB 0.5155 -0.4121 0.2948 7.19
H17DA 0.7837 -0.6642 0.3822 8.33
H17DB 0.8753 -0.6049 0.4052 8.33
H17DC 0.7876 -0.5824 0.4464 8.33
H22DA 0.6439 -0.4265 0.1423 6.42
H22DB 0.6689 -0.5344 0.1748 6.42
H24DA 0.8028 -0.5506 0.1122 8.46
H24DB 0.7774 -0.4482 0.0706 8.46
H24DC 0.8738 -0.4613 0.1175 8.46

loop_
_geom_angle_atom_site_label_1
_geom_angle_atom_site_label_2
_geom_angle_atom_site_label_3
_geom_angle
_geom_angle_publ_flag
C22A O23A C24A 111.7(4) yes
C4A N10A C9A 122.3(3) yes
C4A N10A C11A 124.4(4) yes
C9A N10A C11A 112.1(3) yes
O15A N14A O16A 121.8(4) yes
O15A N14A C1A 118.6(5) yes
O16A N14A C1A 119.6(4) yes
N14A C1A C2A 119.5(4) yes
N14A C1A C6A 118.3(5) yes
C2A C1A C6A 122.1(4) yes
C1A C2A C3A 118.7(5) yes
C2A C3A C4A 121.3(4) yes
N10A C4A C3A 119.5(4) yes
N10A C4A C5A 121.2(4) yes
C3A C4A C5A 119.3(3) yes
C4A C5A C6A 119.1(4) yes
C4A C5A C7A 121.6(3) yes
C6A C5A C7A 119.3(4) yes
C1A C6A C5A 119.4(4) yes
C5A C7A C8A 107.8(3) yes
C5A C7A C17A 114.1(3) yes
C8A C7A C17A 112.1(4) yes
C7A C8A C9A 110.9(3) yes
C7A C8A C18A 108.5(3) yes
C7A C8A C20A 111.1(4) yes
C9A C8A C18A 108.9(4) yes
C9A C8A C20A 109.4(3) yes
C18A C8A C20A 108.0(4) yes
N10A C9A C8A 106.9(3) yes
N10A C9A C13A 103.7(3) yes
N10A C9A C22A 111.5(4) yes
C8A C9A C13A 113.6(4) yes
C8A C9A C22A 112.4(3) yes
C13A C9A C22A 108.5(3) yes
N10A C11A C12A 103.8(4) yes
C11A C12A C13A 103.7(4) yes
C9A C13A C12A 103.1(4) yes
N19A C18A C8A 177.6(5) yes
N21A C20A C8A 177.2(5) yes
O23A C22A C9A 111.7(3) yes
C22B O23B C24B 111.7(4) no
C4B N10B C9B 122.9(4) no
C4B N10B C11B 124.8(4) no
C9B N10B C11B 112.0(4) no
O15B N14B O16B 122.4(5) no
O15B N14B C1B 118.9(4) no
O16B N14B C1B 118.8(4) no
N14B C1B C2B 120.0(4) no
N14B C1B C6B 118.9(4) no
C2B C1B C6B 121.3(4) no
C1B C2B C3B 119.5(4) no
C2B C3B C4B 121.0(5) no
N10B C4B C3B 120.6(5) no
N10B C4B C5B 120.6(4) no
C3B C4B C5B 118.8(4) no
C4B C5B C6B 118.2(4) no
C4B C5B C7B 121.1(4) no
C6B C5B C7B 120.7(5) no
C1B C6B C5B 121.2(5) no
C5B C7B C8B 108.1(4) no
C5B C7B C17B 112.9(4) no
C8B C7B C17B 113.4(4) no
C7B C8B C9B 109.4(3) no
C7B C8B C18B 108.4(4) no
C7B C8B C20B 109.5(4) no
C9B C8B C18B 108.1(4) no
C9B C8B C20B 113.3(4) no
C18B C8B C20B 108.0(4) no
N10B C9B C8B 106.4(3) no
N10B C9B C13B 103.7(4) no
N10B C9B C22B 108.7(3) no
C8B C9B C13B 113.3(4) no
C8B C9B C22B 112.3(4) no
C13B C9B C22B 111.9(4) no
N10B C11B C12B 105.2(4) no
C11B C12B C13B 105.3(5) no
C9B C13B C12B 103.6(4) no
N19B C18B C8B 177.3(5) no
N21B C20B C8B 175.3(5) no
O23B C22B C9B 110.3(4) no
C22C O23C C24C 114.1(5) no
C4C N10C C9C 124.4(4) no
C4C N10C C11C 124.1(4) no
C9C N10C C11C 111.4(4) no
O15C N14C O16C 123.2(4) no
O15C N14C C1C 118.9(4) no
O16C N14C C1C 118.0(4) no
N14C C1C C2C 119.8(4) no
N14C C1C C6C 119.9(4) no
C2C C1C C6C 120.4(4) no
C1C C2C C3C 119.8(4) no
C2C C3C C4C 120.6(5) no
N10C C4C C3C 120.3(4) no
N10C C4C C5C 120.9(4) no
C3C C4C C5C 118.9(5) no
C4C C5C C6C 118.2(4) no
C4C C5C C7C 120.2(4) no
C6C C5C C7C 121.7(4) no
C1C C6C C5C 122.0(5) no
C5C C7C C8C 108.0(4) no
C5C C7C C17C 114.2(4) no
C8C C7C C17C 112.3(4) no
C7C C8C C9C 110.8(4) no
C7C C8C C18C 108.0(4) no
C7C C8C C20C 109.6(4) no
C9C C8C C18C 108.9(4) no
C9C C8C C20C 111.7(5) no
C18C C8C C20C 107.8(4) no
N10C C9C C8C 108.0(4) no
N10C C9C C13C 103.5(4) no
N10C C9C C22C 111.0(4) no
C8C C9C C13C 113.5(4) no
C8C C9C C22C 112.4(5) no
C13C C9C C22C 108.4(4) no
N10C C11C C12C 105.3(4) no
C11C C12C C13C 105.1(6) no
C9C C13C C12C 103.5(4) no
N19C C18C C8C 177.4(5) no
N21C C20C C8C 178.8(6) no
O23C C22C C9C 112.5(4) no
C22D O23D C24D 113.8(4) no
C4D N10D C9D 123.5(4) no
C4D N10D C11D 124.4(4) no
C9D N10D C11D 112.1(4) no
O15D N14D O16D 123.2(5) no
O15D N14D C1D 120.0(7) no
O16D N14D C1D 116.8(8) no
N14D C1D C2D 119.0(7) no
N14D C1D C6D 118.7(6) no
C2D C1D C6D 122.4(5) no
C1D C2D C3D 118.6(6) no
C2D C3D C4D 121.2(5) no
N10D C4D C3D 119.3(4) no
N10D C4D C5D 121.9(4) no
C3D C4D C5D 118.9(4) no
C4D C5D C6D 119.6(5) no
C4D C5D C7D 120.2(4) no
C6D C5D C7D 120.2(5) no
C1D C6D C5D 119.3(5) no
C5D C7D C8D 107.6(4) no
C5D C7D C17D 114.8(4) no
C8D C7D C17D 112.2(5) no
C7D C8D C9D 110.5(4) no
C7D C8D C18D 108.3(4) no
C7D C8D C20D 109.2(5) no
C9D C8D C18D 110.0(4) no
C9D C8D C20D 110.3(4) no
C18D C8D C20D 108.4(4) no
N10D C9D C8D 107.9(3) no
N10D C9D C13D 101.8(4) no
N10D C9D C22D 111.5(4) no
C8D C9D C13D 114.2(4) no
C8D C9D C22D 111.9(5) no
C13D C9D C22D 109.2(4) no
N10D C11D C12D 105.5(5) no
C11D C12D C13D 104.1(5) no
C9D C13D C12D 103.9(5) no
N19D C18D C8D 176.2(5) no
N21D C20D C8D 177.0(6) no
O23D C22D C9D 110.4(4) no
C1A C2A H2A 120.6 no
C3A C2A H2A 120.7 no
C2A C3A H3A 119.3 no
C4A C3A H3A 119.4 no
C1A C6A H6A 120.2 no
C5A C6A H6A 120.4 no
C5A C7A H7A 108.6 no
C8A C7A H7A 110.1 no
C17A C7A H7A 104.1 no
N10A C11A H11AA 111.0 no
N10A C11A H11AB 110.9 no
C12A C11A H11AA 111.0 no
C12A C11A H11AB 110.8 no
H11AA C11A H11AB 109.5 no
C11A C12A H12AA 110.8 no
C11A C12A H12AB 111.0 no
C13A C12A H12AA 110.7 no
C13A C12A H12AB 111.0 no
H12AA C12A H12AB 109.5 no
C9A C13A H13AA 111.0 no
C9A C13A H13AB 111.2 no
C12A C13A H13AA 110.9 no
C12A C13A H13AB 111.2 no
H13AA C13A H13AB 109.5 no
C7A C17A H17AA 109.4 no
C7A C17A H17AB 109.0 no
C7A C17A H17AC 109.9 no
H17AA C17A H17AB 109.5 no
H17AA C17A H17AC 109.5 no
H17AB C17A H17AC 109.5 no
O23A C22A H22AA 109.1 no
O23A C22A H22AB 108.8 no
C9A C22A H22AA 109.0 no
C9A C22A H22AB 108.9 no
H22AA C22A H22AB 109.5 no
O23A C24A H24AA 109.5 no
O23A C24A H24AB 109.7 no
O23A C24A H24AC 109.3 no
H24AA C24A H24AB 109.5 no
H24AA C24A H24AC 109.5 no
H24AB C24A H24AC 109.5 no
C1B C2B H2B 120.2 no
C3B C2B H2B 120.3 no
C2B C3B H3B 119.5 no
C4B C3B H3B 119.4 no
C1B C6B H6B 119.4 no
C5B C6B H6B 119.5 no
C5B C7B H7B 109.5 no
C8B C7B H7B 108.9 no
C17B C7B H7B 103.9 no
N10B C11B H11BA 110.4 no
N10B C11B H11BB 110.6 no
C12B C11B H11BA 110.4 no
C12B C11B H11BB 110.6 no
H11BA C11B H11BB 109.5 no
C11B C12B H12BA 110.6 no
C11B C12B H12BB 110.4 no
C13B C12B H12BA 110.5 no
C13B C12B H12BB 110.5 no
H12BA C12B H12BB 109.5 no
C9B C13B H13BA 110.8 no
C9B C13B H13BB 111.0 no
C12B C13B H13BA 110.9 no
C12B C13B H13BB 111.0 no
H13BA C13B H13BB 109.5 no
C7B C17B H17BA 109.3 no
C7B C17B H17BB 109.1 no
C7B C17B H17BC 110.0 no
H17BA C17B H17BB 109.5 no
H17BA C17B H17BC 109.5 no
H17BB C17B H17BC 109.5 no
O23B C22B H22BA 109.2 no
O23B C22B H22BB 109.3 no
C9B C22B H22BA 109.4 no
C9B C22B H22BB 109.1 no
H22BA C22B H22BB 109.5 no
O23B C24B H24BA 109.8 no
O23B C24B H24BB 109.1 no
O23B C24B H24BC 109.5 no
H24BA C24B H24BB 109.5 no
H24BA C24B H24BC 109.5 no
H24BB C24B H24BC 109.5 no
C1C C2C H2C 120.1 no
C3C C2C H2C 120.1 no
C2C C3C H3C 119.7 no
C4C C3C H3C 119.7 no
C1C C6C H6C 119.1 no
C5C C6C H6C 119.0 no
C5C C7C H7C 108.4 no
C8C C7C H7C 110.1 no
C17C C7C H7C 103.8 no
N10C C11C H11CA 110.5 no
N10C C11C H11CB 110.7 no
C12C C11C H11CA 110.6 no
C12C C11C H11CB 110.4 no
H11CA C11C H11CB 109.5 no
C11C C12C H12CA 110.6 no
C11C C12C H12CB 110.4 no
C13C C12C H12CA 110.8 no
C13C C12C H12CB 110.3 no
H12CA C12C H12CB 109.5 no
C9C C13C H13CA 111.2 no
C9C C13C H13CB 110.9 no
C12C C13C H13CA 111.0 no
C12C C13C H13CB 110.8 no
H13CA C13C H13CB 109.5 no
C7C C17C H17CA 109.4 no
C7C C17C H17CB 109.2 no
C7C C17C H17CC 109.9 no
H17CA C17C H17CB 109.5 no
H17CA C17C H17CC 109.5 no
H17CB C17C H17CC 109.5 no
O23C C22C H22CA 108.5 no
O23C C22C H22CB 109.0 no
C9C C22C H22CA 108.5 no
C9C C22C H22CB 108.8 no
H22CA C22C H22CB 109.5 no
O23C C24C H24CA 109.5 no
O23C C24C H24CB 109.5 no
O23C C24C H24CC 109.5 no
H24CA C24C H24CB 109.5 no
H24CA C24C H24CC 109.5 no
H24CB C24C H24CC 109.5 no
C1D C2D H2D 121.0 no
C3D C2D H2D 120.5 no
C2D C3D H3D 119.4 no
C4D C3D H3D 119.5 no
C1D C6D H6D 120.3 no
C5D C6D H6D 120.4 no
C5D C7D H7D 108.4 no
C8D C7D H7D 110.8 no
C17D C7D H7D 103.1 no
N10D C11D H11DA 110.6 no
N10D C11D H11DB 110.6 no
C12D C11D H11DA 110.6 no
C12D C11D H11DB 110.0 no
H11DA C11D H11DB 109.5 no
C11D C12D H12DA 110.6 no
C11D C12D H12DB 110.9 no
C13D C12D H12DA 110.4 no
C13D C12D H12DB 111.2 no
H12DA C12D H12DB 109.5 no
C9D C13D H13DA 110.7 no
C9D C13D H13DB 111.2 no
C12D C13D H13DA 110.2 no
C12D C13D H13DB 111.4 no
H13DA C13D H13DB 109.5 no
C7D C17D H17DA 109.5 no
C7D C17D H17DB 108.9 no
C7D C17D H17DC 110.0 no
H17DA C17D H17DB 109.5 no
H17DA C17D H17DC 109.5 no
H17DB C17D H17DC 109.5 no
O23D C22D H22DA 109.0 no
O23D C22D H22DB 109.3 no
C9D C22D H22DA 109.2 no
C9D C22D H22DB 109.4 no
H22DA C22D H22DB 109.5 no
O23D C24D H24DA 109.7 no
O23D C24D H24DB 109.4 no
O23D C24D H24DC 109.4 no
H24DA C24D H24DB 109.5 no
H24DA C24D H24DC 109.5 no
H24DB C24D H24DC 109.5 no

loop_
_geom_bond_atom_site_label_1
_geom_bond_atom_site_label_2
_geom_bond_distance
_geom_bond_publ_flag
O15A N14A 1.225(6) yes
O16A N14A 1.207(5) yes
O23A C22A 1.399(6) yes
O23A C24A 1.409(6) yes
N10A C4A 1.357(5) yes
N10A C9A 1.460(6) yes
N10A C11A 1.446(6) yes
N14A C1A 1.450(6) yes
N19A C18A 1.135(6) yes
N21A C20A 1.130(7) yes
C1A C2A 1.374(6) yes
C1A C6A 1.386(7) yes
C2A C3A 1.370(6) yes
C3A C4A 1.396(6) yes
C4A C5A 1.411(5) yes
C5A C6A 1.389(6) yes
C5A C7A 1.518(6) yes
C7A C8A 1.544(6) yes
C7A C17A 1.503(6) yes
C8A C9A 1.558(6) yes
C8A C18A 1.480(6) yes
C8A C20A 1.463(7) yes
C9A C13A 1.526(6) yes
C9A C22A 1.529(6) yes
C11A C12A 1.515(8) yes
C12A C13A 1.514(8) yes
O15B N14B 1.228(5) no
O16B N14B 1.219(6) no
O23B C22B 1.396(5) no
O23B C24B 1.411(6) no
N10B C4B 1.351(5) no
N10B C9B 1.457(6) no
N10B C11B 1.451(7) no
N14B C1B 1.443(6) no
N19B C18B 1.131(6) no
N21B C20B 1.139(6) no
C1B C2B 1.360(8) no
C1B C6B 1.376(7) no
C2B C3B 1.374(7) no
C3B C4B 1.403(6) no
C4B C5B 1.420(6) no
C5B C6B 1.385(6) no
C5B C7B 1.526(6) no
C7B C8B 1.555(6) no
C7B C17B 1.510(7) no
C8B C9B 1.560(7) no
C8B C18B 1.481(6) no
C8B C20B 1.471(6) no
C9B C13B 1.534(7) no
C9B C22B 1.515(6) no
C11B C12B 1.499(8) no
C12B C13B 1.516(8) no
O15C N14C 1.227(5) no
O16C N14C 1.222(6) no
O23C C22C 1.356(7) no
O23C C24C 1.407(9) no
N10C C4C 1.354(6) no
N10C C9C 1.446(5) no
N10C C11C 1.469(6) no
N14C C1C 1.445(6) no
N19C C18C 1.128(7) no
N21C C20C 1.133(7) no
C1C C2C 1.378(7) no
C1C C6C 1.373(6) no
C2C C3C 1.372(7) no
C3C C4C 1.407(6) no
C4C C5C 1.428(6) no
C5C C6C 1.370(6) no
C5C C7C 1.526(6) no
C7C C8C 1.563(6) no
C7C C17C 1.508(7) no
C8C C9C 1.552(7) no
C8C C18C 1.468(7) no
C8C C20C 1.474(7) no
C9C C13C 1.537(7) no
C9C C22C 1.540(7) no
C11C C12C 1.507(8) no
C12C C13C 1.510(8) no
O15D N14D 1.200(10) no
O16D N14D 1.26(2) no
O23D C22D 1.389(6) no
O23D C24D 1.403(6) no
N10D C4D 1.348(5) no
N10D C9D 1.449(6) no
N10D C11D 1.443(7) no
N14D C1D 1.451(6) no
N19D C18D 1.128(7) no
N21D C20D 1.134(7) no
C1D C2D 1.368(9) no
C1D C6D 1.390(10) no
C2D C3D 1.352(7) no
C3D C4D 1.417(7) no
C4D C5D 1.393(6) no
C5D C6D 1.373(6) no
C5D C7D 1.526(7) no
C7D C8D 1.554(7) no
C7D C17D 1.508(8) no
C8D C9D 1.546(6) no
C8D C18D 1.483(7) no
C8D C20D 1.472(7) no
C9D C13D 1.537(7) no
C9D C22D 1.530(6) no
C11D C12D 1.509(9) no
C12D C13D 1.503(9) no
C2A H2A 0.950 no
C3A H3A 0.951 no
C6A H6A 0.951 no
C7A H7A 0.951 no
C11A H11AA 0.950 no
C11A H11AB 0.950 no
C12A H12AA 0.950 no
C12A H12AB 0.951 no
C13A H13AA 0.951 no
C13A H13AB 0.951 no
C17A H17AA 0.950 no
C17A H17AB 0.951 no
C17A H17AC 0.951 no
C22A H22AA 0.950 no
C22A H22AB 0.951 no
C24A H24AA 0.951 no
C24A H24AB 0.950 no
C24A H24AC 0.950 no
C2B H2B 0.951 no
C3B H3B 0.950 no
C6B H6B 0.950 no
C7B H7B 0.950 no
C11B H11BA 0.950 no
C11B H11BB 0.950 no
C12B H12BA 0.950 no
C12B H12BB 0.950 no
C13B H13BA 0.951 no
C13B H13BB 0.951 no
C17B H17BA 0.951 no
C17B H17BB 0.951 no
C17B H17BC 0.950 no
C22B H22BA 0.951 no
C22B H22BB 0.951 no
C24B H24BA 0.951 no
C24B H24BB 0.950 no
C24B H24BC 0.950 no
C2C H2C 0.951 no
C3C H3C 0.951 no
C6C H6C 0.951 no
C7C H7C 0.951 no
C11C H11CA 0.951 no
C11C H11CB 0.951 no
C12C H12CA 0.951 no
C12C H12CB 0.951 no
C13C H13CA 0.950 no
C13C H13CB 0.951 no
C17C H17CA 0.951 no
C17C H17CB 0.951 no
C17C H17CC 0.951 no
C22C H22CA 0.950 no
C22C H22CB 0.951 no
C24C H24CA 0.951 no
C24C H24CB 0.950 no
C24C H24CC 0.951 no
C2D H2D 0.950 no
C3D H3D 0.951 no
C6D H6D 0.951 no
C7D H7D 0.950 no
C11D H11DA 0.951 no
C11D H11DB 0.951 no
C12D H12DA 0.950 no
C12D H12DB 0.950 no
C13D H13DA 0.951 no
C13D H13DB 0.951 no
C17D H17DA 0.951 no
C17D H17DB 0.951 no
C17D H17DC 0.950 no
C22D H22DA 0.951 no
C22D H22DB 0.951 no
C24D H24DA 0.950 no
C24D H24DB 0.950 no
C24D H24DC 0.951 no

loop_
_geom_torsion_atom_site_label_1
_geom_torsion_atom_site_label_2
_geom_torsion_atom_site_label_3
_geom_torsion_atom_site_label_4
_geom_torsion
_geom_torsion_publ_flag
C24A O23A C22A C9A 179.1(4) no
N10A C9A C22A O23A 42.9(5) no
C8A C9A C22A O23A -77.1(5) no
C13A C9A C22A O23A 156.4(4) no
C24B O23B C22B C9B 172.4(5) no
N10B C9B C22B O23B 171.7(4) no
C8B C9B C22B O23B 54.3(5) no
C13B C9B C22B O23B -74.4(5) no
C24C O23C C22C C9C -153.1(5) no
N10C C9C C22C O23C 48.9(6) no
C8C C9C C22C O23C -72.0(6) no
C13C C9C C22C O23C 161.9(4) no
C24D O23D C22D C9D 173.4(5) no
N10D C9D C22D O23D 40.4(6) no
C8D C9D C22D O23D -80.5(5) no
C13D C9D C22D O23D 152.2(4) no
